data_4303634
loop_
_publ_author_name
'Asamanjoy Bhunia'
'Peter W. Roesky'
'Yanhua Lan'
'George E. Kostakis'
'Annie K. Powell'

_publ_section_title
;
Salen-Based Infinite Coordination Polymers of Nickel and Copper
;
_journal_name_full 'Inorganic Chemistry'
_journal_page_first 10483
_journal_page_last 10485
_journal_paper_doi 10.1021/ic9017097
_journal_volume 48
_journal_year 2009
_chemical_formula_sum 'C18 H21 Cu N2 Na2 O10.5'
_chemical_formula_weight 542.89
_chemical_name_systematic
; 
 ? 
;
_space_group_IT_number 2
_symmetry_cell_setting triclinic
_symmetry_Int_Tables_number 2
_symmetry_space_group_name_Hall '-P 1'
_symmetry_space_group_name_H-M 'P -1'
_atom_sites_solution_hydrogens geom
_atom_sites_solution_primary direct
_atom_sites_solution_secondary difmap
_audit_creation_method SHELXL-97
_cell_angle_alpha 83.43(3)
_cell_angle_beta 77.74(3)
_cell_angle_gamma 79.98(3)
_cell_formula_units_Z 4
_cell_length_a 8.8599(18)
_cell_length_b 14.669(3)
_cell_length_c 17.013(3)
_cell_measurement_temperature 173(2)
_cell_volume 2120.8(8)
_computing_cell_refinement 'STOE X-AREA, PLATON (A.L.Spek, 2005)'
_computing_data_collection 'STOE X-AREA'
_computing_data_reduction 'STOE X-RED, PLATON (A.L.Spek, 2005)'
_computing_molecular_graphics 'Diamond 2.1e'
_computing_publication_material 'X-STEP32, Microsoft Word'
_computing_structure_refinement 'SHELXL-97 (Sheldrick, 1997)'
_computing_structure_solution 'SHELXS-97 (Sheldrick, 1997)'
_diffrn_ambient_temperature 173(2)
_diffrn_measured_fraction_theta_full 0.977
_diffrn_measured_fraction_theta_max 0.977
_diffrn_measurement_device_type 'STOE IPDS 2'
_diffrn_measurement_method 'area detector'
_diffrn_radiation_monochromator graphite
_diffrn_radiation_source 'fine-focus sealed tube'
_diffrn_radiation_type MoK\a
_diffrn_radiation_wavelength 0.71073
_diffrn_reflns_av_R_equivalents 0.1083
_diffrn_reflns_av_sigmaI/netI 0.0681
_diffrn_reflns_limit_h_max 11
_diffrn_reflns_limit_h_min -11
_diffrn_reflns_limit_k_max 19
_diffrn_reflns_limit_k_min -19
_diffrn_reflns_limit_l_max 22
_diffrn_reflns_limit_l_min -22
_diffrn_reflns_number 37382
_diffrn_reflns_theta_full 28.23
_diffrn_reflns_theta_max 28.23
_diffrn_reflns_theta_min 1.41
_exptl_absorpt_coefficient_mu 1.134
_exptl_absorpt_correction_T_max 0.9577
_exptl_absorpt_correction_T_min 0.7026
_exptl_absorpt_correction_type numerical
_exptl_absorpt_process_details 'STOE X-RED & X-SHAPE'
_exptl_crystal_colour orange
_exptl_crystal_density_diffrn 1.700
_exptl_crystal_density_method 'not measured'
_exptl_crystal_description prism
_exptl_crystal_F_000 1112
_exptl_crystal_size_max 0.400
_exptl_crystal_size_mid 0.190
_exptl_crystal_size_min 0.050
_refine_diff_density_max 0.711
_refine_diff_density_min -0.978
_refine_diff_density_rms 0.090
_refine_ls_extinction_method none
_refine_ls_goodness_of_fit_ref 1.041
_refine_ls_hydrogen_treatment constr
_refine_ls_matrix_type full
_refine_ls_number_parameters 604
_refine_ls_number_reflns 10231
_refine_ls_number_restraints 0
_refine_ls_restrained_S_all 1.041
_refine_ls_R_factor_all 0.0564
_refine_ls_R_factor_gt 0.0440
_refine_ls_shift/su_max 0.001
_refine_ls_shift/su_mean 0.000
_refine_ls_structure_factor_coef Fsqd
_refine_ls_weighting_details 'calc w=1/[\s^2^(Fo^2^)+(0.0615P)^2^+0.8440P] where P=(Fo^2^+2Fc^2^)/3'
_refine_ls_weighting_scheme calc
_refine_ls_wR_factor_gt 0.1158
_refine_ls_wR_factor_ref 0.1227
_reflns_number_gt 8458
_reflns_number_total 10231
_reflns_threshold_expression >2sigma(I)
_cod_data_source_file ic9017097_si_002_2.cif
_cod_data_source_block 2
_cod_original_cell_volume 2120.7(7)
_cod_database_code 4303634

loop_
_symmetry_equiv_pos_as_xyz
'x, y, z'
'-x, -y, -z'

loop_
_atom_site_label
_atom_site_type_symbol
_atom_site_fract_x
_atom_site_fract_y
_atom_site_fract_z
_atom_site_U_iso_or_equiv
_atom_site_adp_type
_atom_site_occupancy
_atom_site_symmetry_multiplicity
_atom_site_calc_flag
_atom_site_refinement_flags
_atom_site_disorder_assembly
_atom_site_disorder_group
C1 C -0.1091(3) 0.11605(16) -0.42739(15) 0.0201(5) Uani 1 1 d . . .
C2 C -0.1080(3) 0.17555(17) -0.49800(16) 0.0214(5) Uani 1 1 d . . .
H2 H -0.0626 0.2306 -0.5030 0.026 Uiso 1 1 calc R . .
C3 C -0.1707(3) 0.15623(17) -0.56004(15) 0.0213(5) Uani 1 1 d . . .
C4 C -0.2361(3) 0.07473(19) -0.55522(17) 0.0256(5) Uani 1 1 d . . .
H4 H -0.2834 0.0625 -0.5973 0.031 Uiso 1 1 calc R . .
C5 C -0.2304(3) 0.01343(18) -0.48879(17) 0.0254(5) Uani 1 1 d . . .
H5 H -0.2690 -0.0435 -0.4865 0.031 Uiso 1 1 calc R . .
C6 C -0.1691(3) 0.03225(17) -0.42383(16) 0.0220(5) Uani 1 1 d . . .
C7 C -0.1738(3) -0.03538(17) -0.35606(16) 0.0224(5) Uani 1 1 d . . .
H7 H -0.2156 -0.0900 -0.3590 0.027 Uiso 1 1 calc R . .
C8 C -0.1382(3) -0.09834(17) -0.22464(17) 0.0252(5) Uani 1 1 d . . .
H8A H -0.1448 -0.1585 -0.2439 0.030 Uiso 1 1 calc R . .
H8B H -0.2335 -0.0806 -0.1837 0.030 Uiso 1 1 calc R . .
C9 C 0.0072(3) -0.10680(16) -0.18792(16) 0.0243(5) Uani 1 1 d . . .
H9A H -0.0096 -0.1398 -0.1334 0.029 Uiso 1 1 calc R . .
H9B H 0.0985 -0.1417 -0.2222 0.029 Uiso 1 1 calc R . .
C10 C 0.0868(3) 0.00994(17) -0.12519(16) 0.0229(5) Uani 1 1 d . . .
H10 H 0.1109 -0.0381 -0.0853 0.027 Uiso 1 1 calc R . .
C11 C 0.0946(3) 0.17781(17) -0.17385(15) 0.0200(5) Uani 1 1 d . . .
C12 C 0.1128(3) 0.10180(17) -0.11587(16) 0.0217(5) Uani 1 1 d . . .
C13 C 0.1539(4) 0.11645(19) -0.04357(17) 0.0278(6) Uani 1 1 d . . .
H13 H 0.1719 0.0648 -0.0058 0.033 Uiso 1 1 calc R . .
C14 C 0.1688(4) 0.20290(19) -0.02550(17) 0.0278(6) Uani 1 1 d . . .
H14 H 0.1923 0.2112 0.0249 0.033 Uiso 1 1 calc R . .
C15 C 0.1491(3) 0.27880(17) -0.08246(16) 0.0228(5) Uani 1 1 d . . .
C16 C 0.1200(3) 0.26502(17) -0.15581(16) 0.0214(5) Uani 1 1 d . . .
H16 H 0.1168 0.3157 -0.1959 0.026 Uiso 1 1 calc R . .
C17 C -0.1683(3) 0.22208(17) -0.63428(15) 0.0226(5) Uani 1 1 d . . .
C18 C 0.1512(3) 0.37622(18) -0.06159(17) 0.0240(5) Uani 1 1 d . . .
C19 C -0.3141(3) 0.39802(16) -0.46671(15) 0.0198(5) Uani 1 1 d . . .
C20 C -0.2233(3) 0.46806(17) -0.49875(15) 0.0206(5) Uani 1 1 d . . .
H20 H -0.1596 0.4868 -0.4671 0.025 Uiso 1 1 calc R . .
C21 C -0.2251(3) 0.50999(17) -0.57526(15) 0.0209(5) Uani 1 1 d . . .
C22 C -0.3178(3) 0.48371(18) -0.62304(16) 0.0245(5) Uani 1 1 d . . .
H22 H -0.3166 0.5113 -0.6764 0.029 Uiso 1 1 calc R . .
C23 C -0.4102(3) 0.41777(18) -0.59190(16) 0.0240(5) Uani 1 1 d . . .
H23 H -0.4762 0.4015 -0.6236 0.029 Uiso 1 1 calc R . .
C24 C -0.4106(3) 0.37342(17) -0.51470(16) 0.0217(5) Uani 1 1 d . . .
C25 C -0.5128(3) 0.30530(18) -0.48916(17) 0.0239(5) Uani 1 1 d . . .
H25 H -0.5743 0.2949 -0.5258 0.029 Uiso 1 1 calc R . .
C26 C -0.6405(4) 0.1933(2) -0.39871(19) 0.0317(6) Uani 1 1 d . . .
H26A H -0.6616 0.1708 -0.4474 0.038 Uiso 1 1 calc R . .
H26B H -0.7402 0.2247 -0.3682 0.038 Uiso 1 1 calc R . .
C27 C -0.5715(3) 0.11237(19) -0.34663(18) 0.0269(5) Uani 1 1 d . . .
H27A H -0.6552 0.0789 -0.3148 0.032 Uiso 1 1 calc R . .
H27B H -0.4954 0.0683 -0.3809 0.032 Uiso 1 1 calc R . .
C28 C -0.4819(3) 0.10998(17) -0.22358(17) 0.0238(5) Uani 1 1 d . . .
H28 H -0.5228 0.0534 -0.2088 0.029 Uiso 1 1 calc R . .
C29 C -0.3418(3) 0.22530(17) -0.18132(15) 0.0219(5) Uani 1 1 d . . .
C30 C -0.4113(3) 0.14381(17) -0.16633(16) 0.0234(5) Uani 1 1 d . . .
C31 C -0.4198(4) 0.09588(18) -0.08977(18) 0.0287(6) Uani 1 1 d . . .
H31 H -0.4625 0.0396 -0.0796 0.034 Uiso 1 1 calc R . .
C32 C -0.3682(4) 0.12776(19) -0.02912(17) 0.0283(6) Uani 1 1 d . . .
H32 H -0.3749 0.0938 0.0222 0.034 Uiso 1 1 calc R . .
C33 C -0.3057(3) 0.21050(17) -0.04335(16) 0.0228(5) Uani 1 1 d . . .
C34 C -0.2904(3) 0.25609(18) -0.11830(17) 0.0250(5) Uani 1 1 d . . .
H34 H -0.2432 0.3108 -0.1280 0.030 Uiso 1 1 calc R . .
C35 C -0.1281(3) 0.58535(17) -0.60610(16) 0.0219(5) Uani 1 1 d . . .
C36 C -0.2587(3) 0.25170(18) 0.02326(16) 0.0238(5) Uani 1 1 d . . .
N1 N -0.1254(3) -0.02729(14) -0.29180(13) 0.0210(4) Uani 1 1 d . . .
N2 N 0.0334(3) -0.01119(14) -0.18346(13) 0.0218(4) Uani 1 1 d . . .
N3 N -0.5277(3) 0.25788(16) -0.42183(14) 0.0246(4) Uani 1 1 d . . .
N4 N -0.4933(3) 0.15044(15) -0.29250(14) 0.0229(4) Uani 1 1 d . . .
O1 O -0.0539(3) 0.14232(12) -0.36922(11) 0.0259(4) Uani 1 1 d . . .
O2 O 0.0539(2) 0.17313(12) -0.24271(11) 0.0240(4) Uani 1 1 d . . .
O3 O -0.2760(2) 0.22547(14) -0.67293(12) 0.0281(4) Uani 1 1 d . . .
O4 O -0.0576(2) 0.26798(14) -0.65366(12) 0.0286(4) Uani 1 1 d . . .
O5 O 0.1479(2) 0.44120(13) -0.11634(12) 0.0281(4) Uani 1 1 d . . .
O6 O 0.1522(3) 0.38638(14) 0.01002(13) 0.0324(5) Uani 1 1 d . . .
O7 O -0.3055(2) 0.36118(12) -0.39346(11) 0.0234(4) Uani 1 1 d . . .
O8 O -0.3251(2) 0.27660(13) -0.25013(11) 0.0252(4) Uani 1 1 d . . .
O9 O -0.0824(3) 0.59664(14) -0.68070(12) 0.0294(4) Uani 1 1 d . . .
O10 O -0.0969(2) 0.63384(13) -0.55748(12) 0.0269(4) Uani 1 1 d . . .
O11 O -0.2248(3) 0.33203(14) 0.01058(13) 0.0346(5) Uani 1 1 d . . .
O12 O -0.2573(3) 0.20262(13) 0.08815(12) 0.0299(4) Uani 1 1 d . . .
O20 O -0.0255(3) 0.63896(14) -0.20428(13) 0.0300(4) Uani 1 1 d . . .
O21 O -0.2414(3) 0.48757(13) -0.09464(12) 0.0298(4) Uani 1 1 d . . .
O22 O -0.3401(3) 0.69785(15) -0.13047(15) 0.0376(5) Uani 1 1 d . . .
O23 O -0.6740(2) 0.66090(14) -0.19240(12) 0.0290(4) Uani 1 1 d . . .
O24 O -0.5347(3) 0.44187(16) -0.19229(18) 0.0459(6) Uani 1 1 d . . .
O25 O -0.2572(3) 0.52787(19) -0.28874(14) 0.0423(5) Uani 1 1 d . . .
O26 O -0.1762(3) -0.32934(17) -0.39994(13) 0.0369(5) Uani 1 1 d . . .
O27 O 0.5001(3) -0.12771(17) -0.18404(16) 0.0446(6) Uani 1 1 d . . .
O28 O -0.4322(3) -0.1804(2) -0.34352(19) 0.0520(7) Uani 1 1 d . . .
Na1 Na -0.07056(13) 0.29231(7) -0.33481(7) 0.0245(2) Uani 1 1 d . . .
Na2 Na -0.11232(14) 0.39830(7) 0.09818(7) 0.0265(2) Uani 1 1 d . . .
Na3 Na -0.03501(15) 0.48350(8) -0.21307(7) 0.0304(2) Uani 1 1 d . . .
Na4 Na -0.43802(14) 0.56891(8) -0.16938(8) 0.0328(3) Uani 1 1 d . . .
Cu1 Cu -0.02324(4) 0.07149(2) -0.272415(18) 0.01971(8) Uani 1 1 d . . .
Cu2 Cu -0.41137(4) 0.26284(2) -0.340079(19) 0.02089(9) Uani 1 1 d . . .

loop_
_atom_site_aniso_label
_atom_site_aniso_U_11
_atom_site_aniso_U_22
_atom_site_aniso_U_33
_atom_site_aniso_U_23
_atom_site_aniso_U_13
_atom_site_aniso_U_12
C1 0.0225(12) 0.0206(11) 0.0189(11) -0.0021(9) -0.0065(9) -0.0041(9)
C2 0.0231(12) 0.0201(11) 0.0216(12) -0.0012(9) -0.0055(10) -0.0042(9)
C3 0.0223(12) 0.0216(11) 0.0202(12) -0.0027(9) -0.0052(9) -0.0023(9)
C4 0.0272(13) 0.0284(12) 0.0249(13) -0.0039(10) -0.0090(10) -0.0086(10)
C5 0.0295(14) 0.0255(12) 0.0255(13) -0.0036(10) -0.0093(11) -0.0097(10)
C6 0.0227(12) 0.0203(11) 0.0241(12) -0.0016(9) -0.0061(10) -0.0041(9)
C7 0.0229(12) 0.0193(11) 0.0269(13) -0.0019(9) -0.0067(10) -0.0060(9)
C8 0.0307(14) 0.0208(11) 0.0255(13) 0.0041(9) -0.0072(11) -0.0103(10)
C9 0.0346(14) 0.0146(10) 0.0250(13) 0.0021(9) -0.0107(11) -0.0036(10)
C10 0.0285(13) 0.0187(11) 0.0210(12) 0.0014(9) -0.0076(10) -0.0008(9)
C11 0.0221(12) 0.0212(11) 0.0183(11) -0.0014(9) -0.0056(9) -0.0056(9)
C12 0.0250(12) 0.0199(11) 0.0211(12) 0.0004(9) -0.0061(10) -0.0052(9)
C13 0.0364(15) 0.0262(12) 0.0233(13) 0.0035(10) -0.0116(11) -0.0078(11)
C14 0.0381(15) 0.0281(13) 0.0214(12) 0.0002(10) -0.0123(11) -0.0103(11)
C15 0.0238(12) 0.0235(11) 0.0228(12) -0.0009(9) -0.0064(10) -0.0070(9)
C16 0.0236(12) 0.0207(11) 0.0216(12) 0.0010(9) -0.0069(10) -0.0065(9)
C17 0.0248(12) 0.0246(11) 0.0179(11) -0.0024(9) -0.0052(10) -0.0007(9)
C18 0.0230(12) 0.0254(12) 0.0257(13) -0.0044(10) -0.0059(10) -0.0069(10)
C19 0.0212(11) 0.0209(11) 0.0175(11) 0.0008(8) -0.0057(9) -0.0032(9)
C20 0.0203(11) 0.0236(11) 0.0192(11) 0.0003(9) -0.0063(9) -0.0051(9)
C21 0.0213(11) 0.0214(11) 0.0192(11) 0.0004(9) -0.0035(9) -0.0033(9)
C22 0.0275(13) 0.0276(12) 0.0187(12) 0.0004(9) -0.0066(10) -0.0041(10)
C23 0.0233(12) 0.0298(12) 0.0211(12) -0.0032(10) -0.0082(10) -0.0045(10)
C24 0.0195(11) 0.0245(11) 0.0218(12) -0.0026(9) -0.0054(9) -0.0032(9)
C25 0.0204(12) 0.0291(12) 0.0252(13) -0.0017(10) -0.0100(10) -0.0051(10)
C26 0.0254(14) 0.0389(15) 0.0365(16) 0.0043(12) -0.0128(12) -0.0169(12)
C27 0.0266(13) 0.0276(12) 0.0312(14) -0.0053(10) -0.0089(11) -0.0106(10)
C28 0.0248(12) 0.0211(11) 0.0270(13) -0.0009(9) -0.0050(10) -0.0088(9)
C29 0.0228(12) 0.0231(11) 0.0197(12) 0.0001(9) -0.0033(9) -0.0057(9)
C30 0.0257(13) 0.0208(11) 0.0247(13) -0.0018(9) -0.0043(10) -0.0070(9)
C31 0.0372(15) 0.0222(12) 0.0284(14) 0.0036(10) -0.0069(12) -0.0121(11)
C32 0.0353(15) 0.0262(12) 0.0254(13) 0.0051(10) -0.0094(11) -0.0106(11)
C33 0.0237(12) 0.0237(11) 0.0212(12) 0.0005(9) -0.0055(10) -0.0040(9)
C34 0.0281(13) 0.0238(11) 0.0251(13) 0.0015(10) -0.0072(11) -0.0095(10)
C35 0.0225(12) 0.0217(11) 0.0207(12) 0.0008(9) -0.0058(10) -0.0011(9)
C36 0.0243(12) 0.0251(12) 0.0233(12) 0.0007(9) -0.0070(10) -0.0063(10)
N1 0.0234(10) 0.0177(9) 0.0230(10) 0.0002(8) -0.0061(8) -0.0058(8)
N2 0.0278(11) 0.0171(9) 0.0214(10) 0.0004(7) -0.0071(9) -0.0044(8)
N3 0.0208(10) 0.0293(11) 0.0272(11) 0.0003(9) -0.0087(9) -0.0103(9)
N4 0.0211(10) 0.0231(10) 0.0268(11) -0.0027(8) -0.0068(9) -0.0064(8)
O1 0.0425(12) 0.0211(8) 0.0191(9) 0.0016(7) -0.0138(8) -0.0114(8)
O2 0.0349(10) 0.0216(8) 0.0194(9) 0.0014(7) -0.0115(8) -0.0096(7)
O3 0.0296(10) 0.0340(10) 0.0237(9) 0.0017(8) -0.0125(8) -0.0066(8)
O4 0.0297(10) 0.0363(10) 0.0229(9) 0.0041(8) -0.0086(8) -0.0133(8)
O5 0.0341(11) 0.0226(9) 0.0296(10) -0.0020(7) -0.0078(8) -0.0083(8)
O6 0.0454(13) 0.0308(10) 0.0260(10) -0.0058(8) -0.0099(9) -0.0136(9)
O7 0.0273(9) 0.0270(9) 0.0196(9) 0.0050(7) -0.0100(7) -0.0117(7)
O8 0.0326(10) 0.0281(9) 0.0192(9) 0.0033(7) -0.0089(8) -0.0152(8)
O9 0.0391(11) 0.0313(10) 0.0191(9) 0.0008(7) -0.0017(8) -0.0157(8)
O10 0.0309(10) 0.0305(9) 0.0218(9) -0.0008(7) -0.0064(8) -0.0109(8)
O11 0.0537(14) 0.0301(10) 0.0274(10) 0.0051(8) -0.0176(10) -0.0199(9)
O12 0.0392(12) 0.0288(9) 0.0237(10) 0.0048(7) -0.0118(9) -0.0079(8)
O20 0.0319(11) 0.0309(10) 0.0284(10) 0.0061(8) -0.0107(8) -0.0080(8)
O21 0.0395(12) 0.0281(9) 0.0260(10) 0.0024(7) -0.0136(9) -0.0109(8)
O22 0.0358(12) 0.0347(11) 0.0448(13) -0.0035(9) -0.0147(10) -0.0037(9)
O23 0.0294(10) 0.0314(10) 0.0273(10) 0.0009(8) -0.0090(8) -0.0055(8)
O24 0.0361(13) 0.0341(11) 0.0689(18) -0.0089(11) -0.0088(12) -0.0077(10)
O25 0.0357(12) 0.0622(15) 0.0304(12) 0.0032(10) -0.0084(10) -0.0137(11)
O26 0.0291(11) 0.0581(14) 0.0271(11) -0.0038(9) -0.0049(9) -0.0168(10)
O27 0.0413(13) 0.0428(12) 0.0516(15) -0.0047(11) -0.0033(11) -0.0181(10)
O28 0.0406(14) 0.0577(15) 0.0649(18) -0.0164(13) -0.0087(13) -0.0218(12)
Na1 0.0271(5) 0.0235(5) 0.0249(5) 0.0009(4) -0.0065(4) -0.0092(4)
Na2 0.0315(6) 0.0266(5) 0.0252(5) -0.0006(4) -0.0112(5) -0.0090(4)
Na3 0.0345(6) 0.0315(5) 0.0272(6) -0.0053(4) -0.0085(5) -0.0054(5)
Na4 0.0285(6) 0.0325(6) 0.0400(7) -0.0009(5) -0.0127(5) -0.0061(5)
Cu1 0.02595(16) 0.01712(14) 0.01798(15) 0.00107(10) -0.00726(12) -0.00654(11)
Cu2 0.02186(16) 0.02375(15) 0.01969(15) 0.00067(11) -0.00633(12) -0.00950(12)

loop_
_atom_type_symbol
_atom_type_description
_atom_type_scat_dispersion_real
_atom_type_scat_dispersion_imag
_atom_type_scat_source
C C 0.0033 0.0016 'International Tables Vol C Tables 4.2.6.8 and 6.1.1.4'
H H 0.0000 0.0000 'International Tables Vol C Tables 4.2.6.8 and 6.1.1.4'
N N 0.0061 0.0033 'International Tables Vol C Tables 4.2.6.8 and 6.1.1.4'
O O 0.0106 0.0060 'International Tables Vol C Tables 4.2.6.8 and 6.1.1.4'
Na Na 0.0362 0.0249 'International Tables Vol C Tables 4.2.6.8 and 6.1.1.4'
Cu Cu 0.3201 1.2651 'International Tables Vol C Tables 4.2.6.8 and 6.1.1.4'

loop_
_geom_angle_atom_site_label_1
_geom_angle_atom_site_label_2
_geom_angle_atom_site_label_3
_geom_angle
_geom_angle_site_symmetry_1
_geom_angle_site_symmetry_3
_geom_angle_publ_flag
O1 C1 C2 117.5(2) . . ?
O1 C1 C6 124.7(2) . . ?
C2 C1 C6 117.8(2) . . ?
C3 C2 C1 121.5(2) . . ?
C2 C3 C4 120.7(2) . . ?
C2 C3 C17 119.9(2) . . ?
C4 C3 C17 119.5(2) . . ?
C5 C4 C3 118.6(2) . . ?
C4 C5 C6 121.8(2) . . ?
C5 C6 C1 119.4(2) . . ?
C5 C6 C7 117.1(2) . . ?
C1 C6 C7 123.4(2) . . ?
N1 C7 C6 124.5(2) . . ?
N1 C8 C9 107.6(2) . . ?
N2 C9 C8 106.3(2) . . ?
N2 C10 C12 124.2(2) . . ?
O2 C11 C12 124.3(2) . . ?
O2 C11 C16 117.9(2) . . ?
C12 C11 C16 117.8(2) . . ?
C13 C12 C11 118.8(2) . . ?
C13 C12 C10 117.4(2) . . ?
C11 C12 C10 123.8(2) . . ?
C14 C13 C12 122.3(2) . . ?
C13 C14 C15 119.2(2) . . ?
C16 C15 C14 119.6(2) . . ?
C16 C15 C18 120.0(2) . . ?
C14 C15 C18 120.4(2) . . ?
C15 C16 C11 122.1(2) . . ?
O4 C17 O3 125.3(2) . . ?
O4 C17 C3 117.2(2) . . ?
O3 C17 C3 117.5(2) . . ?
O6 C18 O5 124.4(2) . . ?
O6 C18 C15 117.1(2) . . ?
O5 C18 C15 118.5(2) . . ?
O7 C19 C20 117.5(2) . . ?
O7 C19 C24 124.5(2) . . ?
C20 C19 C24 117.9(2) . . ?
C21 C20 C19 121.1(2) . . ?
C20 C21 C22 120.6(2) . . ?
C20 C21 C35 119.0(2) . . ?
C22 C21 C35 120.4(2) . . ?
C23 C22 C21 119.0(2) . . ?
C22 C23 C24 121.9(2) . . ?
C23 C24 C19 119.4(2) . . ?
C23 C24 C25 116.4(2) . . ?
C19 C24 C25 124.2(2) . . ?
N3 C25 C24 125.3(2) . . ?
N3 C26 C27 107.9(2) . . ?
N4 C27 C26 107.6(2) . . ?
N4 C28 C30 124.5(2) . . ?
O8 C29 C34 116.7(2) . . ?
O8 C29 C30 124.8(2) . . ?
C34 C29 C30 118.4(2) . . ?
C31 C30 C29 118.3(2) . . ?
C31 C30 C28 117.9(2) . . ?
C29 C30 C28 123.7(2) . . ?
C32 C31 C30 121.9(2) . . ?
C31 C32 C33 119.4(3) . . ?
C34 C33 C32 119.5(2) . . ?
C34 C33 C36 119.3(2) . . ?
C32 C33 C36 121.2(2) . . ?
C33 C34 C29 122.3(2) . . ?
O9 C35 O10 123.1(2) . . ?
O9 C35 C21 117.1(2) . . ?
O10 C35 C21 119.8(2) . . ?
O9 C35 Na1 61.17(14) . 2_564 ?
O10 C35 Na1 62.18(14) . 2_564 ?
C21 C35 Na1 174.37(18) . 2_564 ?
O12 C36 O11 124.4(3) . . ?
O12 C36 C33 117.0(2) . . ?
O11 C36 C33 118.6(2) . . ?
C7 N1 C8 121.0(2) . . ?
C7 N1 Cu1 126.61(18) . . ?
C8 N1 Cu1 112.33(17) . . ?
C10 N2 C9 121.0(2) . . ?
C10 N2 Cu1 126.63(17) . . ?
C9 N2 Cu1 112.39(16) . . ?
C25 N3 C26 121.9(2) . . ?
C25 N3 Cu2 125.08(18) . . ?
C26 N3 Cu2 113.00(18) . . ?
C28 N4 C27 121.0(2) . . ?
C28 N4 Cu2 126.43(18) . . ?
C27 N4 Cu2 112.51(17) . . ?
C1 O1 Cu1 126.48(16) . . ?
C1 O1 Na1 127.19(16) . . ?
Cu1 O1 Na1 101.95(8) . . ?
C11 O2 Cu1 125.76(16) . . ?
C11 O2 Na1 132.34(15) . . ?
Cu1 O2 Na1 95.73(8) . . ?
C18 O5 Na2 125.95(18) . 2_565 ?
C18 O5 Na3 129.17(18) . . ?
Na2 O5 Na3 86.64(8) 2_565 . ?
C18 O6 Na2 113.11(19) . . ?
C19 O7 Cu2 124.65(16) . . ?
C19 O7 Na1 129.70(17) . . ?
Cu2 O7 Na1 90.16(8) . . ?
C29 O8 Cu2 125.94(16) . . ?
C29 O8 Na1 122.81(17) . . ?
Cu2 O8 Na1 92.25(8) . . ?
C35 O9 Na3 141.00(18) . 2_564 ?
C35 O9 Na1 91.24(16) . 2_564 ?
Na3 O9 Na1 109.93(10) 2_564 2_564 ?
C35 O10 Na1 90.15(16) . 2_564 ?
C36 O11 Na2 123.32(18) . . ?
Na3 O20 Na2 91.42(8) . 2_565 ?
Na3 O21 Na4 93.03(8) . . ?
Na4 O23 Na2 107.91(9) . 2_465 ?
Na4 O25 Na3 91.86(9) . . ?
O1 Na1 O9 142.78(9) . 2_564 ?
O1 Na1 O10 105.62(8) . 2_564 ?
O9 Na1 O10 55.18(7) 2_564 2_564 ?
O1 Na1 O8 88.31(8) . . ?
O9 Na1 O8 123.72(8) 2_564 . ?
O10 Na1 O8 152.67(8) 2_564 . ?
O1 Na1 O2 66.82(7) . . ?
O9 Na1 O2 92.82(8) 2_564 . ?
O10 Na1 O2 117.67(8) 2_564 . ?
O8 Na1 O2 89.31(8) . . ?
O1 Na1 O7 97.07(8) . . ?
O9 Na1 O7 113.42(8) 2_564 . ?
O10 Na1 O7 91.31(8) 2_564 . ?
O8 Na1 O7 63.26(7) . . ?
O2 Na1 O7 149.27(8) . . ?
O1 Na1 C35 128.07(9) . 2_564 ?
O9 Na1 C35 27.59(7) 2_564 2_564 ?
O10 Na1 C35 27.67(7) 2_564 2_564 ?
O8 Na1 C35 143.27(8) . 2_564 ?
O2 Na1 C35 108.20(8) . 2_564 ?
O7 Na1 C35 102.31(8) . 2_564 ?
O1 Na1 Cu2 73.01(7) . . ?
O9 Na1 Cu2 143.91(7) 2_564 . ?
O10 Na1 Cu2 124.42(7) 2_564 . ?
O8 Na1 Cu2 37.00(5) . . ?
O2 Na1 Cu2 112.31(6) . . ?
O7 Na1 Cu2 37.07(5) . . ?
C35 Na1 Cu2 139.38(7) 2_564 . ?
O1 Na1 Cu1 34.34(5) . . ?
O9 Na1 Cu1 126.90(7) 2_564 . ?
O10 Na1 Cu1 126.17(7) 2_564 . ?
O8 Na1 Cu1 78.12(6) . . ?
O2 Na1 Cu1 35.31(5) . . ?
O7 Na1 Cu1 119.38(6) . . ?
C35 Na1 Cu1 133.77(7) 2_564 . ?
Cu2 Na1 Cu1 84.42(4) . . ?
O1 Na1 Na3 157.93(7) . . ?
O9 Na1 Na3 33.92(6) 2_564 . ?
O10 Na1 Na3 85.57(6) 2_564 . ?
O8 Na1 Na3 89.84(6) . . ?
O2 Na1 Na3 91.17(6) . . ?
O7 Na1 Na3 101.71(6) . . ?
C35 Na1 Na3 58.69(6) 2_564 . ?
Cu2 Na1 Na3 116.66(5) . . ?
Cu1 Na1 Na3 124.03(4) . . ?
O11 Na2 O20 142.61(9) . 2_565 ?
O11 Na2 O5 125.24(9) . 2_565 ?
O20 Na2 O5 91.61(8) 2_565 2_565 ?
O11 Na2 O23 79.39(8) . 2_465 ?
O20 Na2 O23 85.34(8) 2_565 2_465 ?
O5 Na2 O23 105.28(9) 2_565 2_465 ?
O11 Na2 O6 95.18(9) . . ?
O20 Na2 O6 84.54(8) 2_565 . ?
O5 Na2 O6 97.79(8) 2_565 . ?
O23 Na2 O6 155.01(8) 2_465 . ?
O11 Na2 Na3 173.48(7) . 2_565 ?
O20 Na2 Na3 43.91(6) 2_565 2_565 ?
O5 Na2 Na3 48.38(6) 2_565 2_565 ?
O23 Na2 Na3 103.05(7) 2_465 2_565 ?
O6 Na2 Na3 85.09(6) . 2_565 ?
O11 Na2 Na4 70.11(8) . 2_465 ?
O20 Na2 Na4 113.64(7) 2_565 2_465 ?
O5 Na2 Na4 83.09(7) 2_565 2_465 ?
O23 Na2 Na4 35.54(6) 2_465 2_465 ?
O6 Na2 Na4 161.80(7) . 2_465 ?
Na3 Na2 Na4 108.29(5) 2_565 2_465 ?
O9 Na3 O20 124.81(9) 2_564 . ?
O9 Na3 O21 144.00(9) 2_564 . ?
O20 Na3 O21 89.36(9) . . ?
O9 Na3 O5 104.01(9) 2_564 . ?
O20 Na3 O5 89.01(8) . . ?
O21 Na3 O5 85.70(8) . . ?
O9 Na3 O25 84.47(9) 2_564 . ?
O20 Na3 O25 90.55(9) . . ?
O21 Na3 O25 84.22(8) . . ?
O5 Na3 O25 169.91(9) . . ?
O9 Na3 Na2 130.55(8) 2_564 2_565 ?
O20 Na3 Na2 44.67(6) . 2_565 ?
O21 Na3 Na2 80.52(6) . 2_565 ?
O5 Na3 Na2 44.98(5) . 2_565 ?
O25 Na3 Na2 132.28(8) . 2_565 ?
O9 Na3 Na4 123.98(8) 2_564 . ?
O20 Na3 Na4 80.24(7) . . ?
O21 Na3 Na4 43.75(6) . . ?
O5 Na3 Na4 127.85(7) . . ?
O25 Na3 Na4 42.26(6) . . ?
Na2 Na3 Na4 103.15(5) 2_565 . ?
O9 Na3 Na1 36.15(6) 2_564 . ?
O20 Na3 Na1 149.63(7) . . ?
O21 Na3 Na1 108.38(7) . . ?
O5 Na3 Na1 116.05(6) . . ?
O25 Na3 Na1 67.79(7) . . ?
Na2 Na3 Na1 159.63(5) 2_565 . ?
Na4 Na3 Na1 95.49(5) . . ?
O24 Na4 O23 88.16(9) . . ?
O24 Na4 O25 81.41(10) . . ?
O23 Na4 O25 114.12(10) . . ?
O24 Na4 O22 174.08(11) . . ?
O23 Na4 O22 93.56(9) . . ?
O25 Na4 O22 102.99(10) . . ?
O24 Na4 O21 97.68(9) . . ?
O23 Na4 O21 158.58(10) . . ?
O25 Na4 O21 87.19(9) . . ?
O22 Na4 O21 78.74(8) . . ?
O24 Na4 Na3 99.66(8) . . ?
O23 Na4 Na3 155.83(8) . . ?
O25 Na4 Na3 45.87(7) . . ?
O22 Na4 Na3 81.01(7) . . ?
O21 Na4 Na3 43.22(6) . . ?
O24 Na4 Na2 69.53(8) . 2_465 ?
O23 Na4 Na2 36.55(6) . 2_465 ?
O25 Na4 Na2 136.42(8) . 2_465 ?
O22 Na4 Na2 108.80(8) . 2_465 ?
O21 Na4 Na2 127.33(7) . 2_465 ?
Na3 Na4 Na2 166.00(4) . 2_465 ?
O1 Cu1 O2 88.47(8) . . ?
O1 Cu1 N2 171.58(9) . . ?
O2 Cu1 N2 93.96(9) . . ?
O1 Cu1 N1 93.82(9) . . ?
O2 Cu1 N1 172.48(9) . . ?
N2 Cu1 N1 84.80(9) . . ?
O1 Cu1 Na1 43.71(6) . . ?
O2 Cu1 Na1 48.96(6) . . ?
N2 Cu1 Na1 141.22(7) . . ?
N1 Cu1 Na1 130.24(7) . . ?
O8 Cu2 O7 86.31(8) . . ?
O8 Cu2 N3 171.31(10) . . ?
O7 Cu2 N3 96.00(9) . . ?
O8 Cu2 N4 94.18(9) . . ?
O7 Cu2 N4 171.77(9) . . ?
N3 Cu2 N4 84.74(10) . . ?
O8 Cu2 Na1 50.75(7) . . ?
O7 Cu2 Na1 52.77(6) . . ?
N3 Cu2 Na1 136.51(8) . . ?
N4 Cu2 Na1 121.91(8) . . ?

loop_
_geom_bond_atom_site_label_1
_geom_bond_atom_site_label_2
_geom_bond_distance
_geom_bond_site_symmetry_2
_geom_bond_publ_flag
C1 O1 1.314(3) . ?
C1 C2 1.401(3) . ?
C1 C6 1.412(3) . ?
C2 C3 1.369(4) . ?
C3 C4 1.404(4) . ?
C3 C17 1.498(4) . ?
C4 C5 1.366(4) . ?
C5 C6 1.404(4) . ?
C6 C7 1.431(4) . ?
C7 N1 1.280(3) . ?
C8 N1 1.455(3) . ?
C8 C9 1.528(4) . ?
C9 N2 1.474(3) . ?
C10 N2 1.274(3) . ?
C10 C12 1.437(3) . ?
C11 O2 1.309(3) . ?
C11 C12 1.413(3) . ?
C11 C16 1.414(3) . ?
C12 C13 1.403(4) . ?
C13 C14 1.373(4) . ?
C14 C15 1.402(4) . ?
C15 C16 1.370(4) . ?
C15 C18 1.515(3) . ?
C17 O4 1.251(3) . ?
C17 O3 1.260(3) . ?
C18 O6 1.247(3) . ?
C18 O5 1.255(3) . ?
C19 O7 1.312(3) . ?
C19 C20 1.404(3) . ?
C19 C24 1.414(3) . ?
C20 C21 1.377(3) . ?
C21 C22 1.396(4) . ?
C21 C35 1.497(3) . ?
C22 C23 1.364(4) . ?
C23 C24 1.397(4) . ?
C24 C25 1.433(4) . ?
C25 N3 1.265(4) . ?
C26 N3 1.458(3) . ?
C26 C27 1.518(4) . ?
C27 N4 1.471(3) . ?
C28 N4 1.268(4) . ?
C28 C30 1.437(4) . ?
C29 O8 1.312(3) . ?
C29 C34 1.397(4) . ?
C29 C30 1.412(3) . ?
C30 C31 1.401(4) . ?
C31 C32 1.370(4) . ?
C32 C33 1.396(4) . ?
C33 C34 1.362(4) . ?
C33 C36 1.506(4) . ?
C35 O9 1.249(3) . ?
C35 O10 1.252(3) . ?
C35 Na1 2.695(3) 2_564 ?
C36 O12 1.248(3) . ?
C36 O11 1.250(3) . ?
N1 Cu1 1.929(2) . ?
N2 Cu1 1.925(2) . ?
N3 Cu2 1.913(2) . ?
N4 Cu2 1.940(2) . ?
O1 Cu1 1.8884(19) . ?
O1 Na1 2.313(2) . ?
O2 Cu1 1.9022(18) . ?
O2 Na1 2.483(2) . ?
O5 Na2 2.367(2) 2_565 ?
O5 Na3 2.503(3) . ?
O6 Na2 2.489(3) . ?
O7 Cu2 1.8959(19) . ?
O7 Na1 2.504(2) . ?
O8 Cu2 1.8940(19) . ?
O8 Na1 2.437(2) . ?
O9 Na3 2.234(2) 2_564 ?
O9 Na1 2.362(2) 2_564 ?
O10 Na1 2.384(2) 2_564 ?
O11 Na2 2.337(2) . ?
O20 Na3 2.319(2) . ?
O20 Na2 2.351(2) 2_565 ?
O21 Na3 2.415(3) . ?
O21 Na4 2.439(3) . ?
O22 Na4 2.423(3) . ?
O23 Na4 2.365(3) . ?
O23 Na2 2.423(3) 2_465 ?
O24 Na4 2.285(3) . ?
O25 Na4 2.370(3) . ?
O25 Na3 2.529(3) . ?
Na1 O9 2.362(2) 2_564 ?
Na1 O10 2.384(2) 2_564 ?
Na1 C35 2.695(3) 2_564 ?
Na1 Cu2 3.1450(13) . ?
Na1 Cu1 3.2748(13) . ?
Na1 Na3 3.7641(18) . ?
Na2 O20 2.351(2) 2_565 ?
Na2 O5 2.367(2) 2_565 ?
Na2 O23 2.423(3) 2_465 ?
Na2 Na3 3.3432(18) 2_565 ?
Na2 Na4 3.871(2) 2_465 ?
Na3 O9 2.234(2) 2_564 ?
Na3 Na2 3.3432(18) 2_565 ?
Na3 Na4 3.521(2) . ?
Na4 Na2 3.871(2) 2_465 ?
